data_2020005
loop_
_publ_author_name
'Ying, Shao-Ming'
'Ru, Jing-Jing'
'Luo, Wu-Kui'

_publ_section_title
;
 Hydrothermal synthesis, crystal structure and photoluminescence of two
 homochiral zinc(II) coordination polymers
;
_journal_coeditor_code QS3048
_journal_issue 7
_journal_name_full 'Acta Crystallographica Section C'
_journal_page_first 618
_journal_page_last 622
_journal_paper_doi 10.1107/S2053229615012115
_journal_volume 71
_journal_year 2015
_chemical_formula_iupac '[Zn (C16 H16 N O2) (H C O2)]'
_chemical_formula_moiety 'C17 H17 N O4 Zn'
_chemical_formula_sum 'C17 H17 N O4 Zn'
_chemical_formula_weight 364.69
_chemical_name_systematic
Poly[(\m-<i>N</i>-benzyl-<i>L</i>-phenylalaninato-\k^4^<i>O</i>,<i>O</i>':<i>O</i>,<i>N</i>)(\m-formato-\k^2^<i>O</i>:<i>O</i>')zinc(II)],
_space_group_IT_number 5
_symmetry_cell_setting monoclinic
_symmetry_space_group_name_Hall 'C 2y'
_symmetry_space_group_name_H-M 'C 1 2 1'
_atom_sites_solution_hydrogens geom
_atom_sites_solution_primary direct
_atom_sites_solution_secondary difmap
_audit_creation_method SHELXL97
_cell_angle_alpha 90.00
_cell_angle_beta 91.299(5)
_cell_angle_gamma 90.00
_cell_formula_units_Z 4
_cell_length_a 33.2283(19)
_cell_length_b 6.6469(4)
_cell_length_c 7.4241(4)
_cell_measurement_temperature 293(2)
_cell_volume 1639.30(16)
_computing_cell_refinement
;
SAINT-Plus (Bruker, 2001)
;
_computing_data_collection
;
SMART (Bruker, 1999)
;
_computing_data_reduction
;
SAINT-Plus (Bruker, 2001)
;
_computing_molecular_graphics
;
SHELXTL (Sheldrick, 2008)
;
_computing_publication_material
;
SHELXL97 (Sheldrick, 2008)
;
_computing_structure_refinement
;
SHELXL97 (Sheldrick, 2008)
;
_computing_structure_solution
;
SHELXS97 (Sheldrick, 2008)
;
_diffrn_ambient_temperature 293(2)
_diffrn_measured_fraction_theta_full 0.999
_diffrn_measured_fraction_theta_max 0.999
_diffrn_measurement_device_type 'Bruker APEX CCD area-detector'
_diffrn_measurement_method \w
_diffrn_radiation_monochromator graphite
_diffrn_radiation_source 'fine-focus sealed tube'
_diffrn_radiation_type MoK\a
_diffrn_radiation_wavelength 0.71073
_diffrn_reflns_av_R_equivalents 0.0482
_diffrn_reflns_av_sigmaI/netI 0.0684
_diffrn_reflns_limit_h_max 39
_diffrn_reflns_limit_h_min -40
_diffrn_reflns_limit_k_max 7
_diffrn_reflns_limit_k_min -8
_diffrn_reflns_limit_l_max 9
_diffrn_reflns_limit_l_min -8
_diffrn_reflns_number 5538
_diffrn_reflns_theta_full 26.00
_diffrn_reflns_theta_max 26.00
_diffrn_reflns_theta_min 2.45
_exptl_absorpt_coefficient_mu 1.517
_exptl_absorpt_correction_T_max 0.9418
_exptl_absorpt_correction_T_min 0.6938
_exptl_absorpt_correction_type multi-scan
_exptl_absorpt_process_details
;
(SADABS; Sheldrick, 1996)
;
_exptl_crystal_colour white
_exptl_crystal_density_diffrn 1.478
_exptl_crystal_density_method 'not measured'
_exptl_crystal_description needle
_exptl_crystal_F_000 752
_exptl_crystal_size_max 0.26
_exptl_crystal_size_mid 0.05
_exptl_crystal_size_min 0.04
_refine_diff_density_max 0.519
_refine_diff_density_min -0.355
_refine_ls_abs_structure_details
;
Flack (1983), with 1154 Friedel pairs
;
_refine_ls_abs_structure_Flack -0.009(17)
_refine_ls_extinction_method none
_refine_ls_goodness_of_fit_ref 0.986
_refine_ls_hydrogen_treatment constr
_refine_ls_matrix_type full
_refine_ls_number_parameters 208
_refine_ls_number_reflns 2909
_refine_ls_number_restraints 1
_refine_ls_restrained_S_all 0.986
_refine_ls_R_factor_all 0.0465
_refine_ls_R_factor_gt 0.0382
_refine_ls_shift/su_max 0.001
_refine_ls_shift/su_mean 0.000
_refine_ls_structure_factor_coef Fsqd
_refine_ls_weighting_details 'calc w = 1/[\s^2^(Fo^2^)+(0.0264P)^2^+0.0000P] where P=(Fo^2^+2Fc^2^)/3'
_refine_ls_weighting_scheme calc
_refine_ls_wR_factor_gt 0.0732
_refine_ls_wR_factor_ref 0.0778
_reflns_number_gt 2563
_reflns_number_total 2909
_reflns_threshold_expression I>2\s(I)
_cod_data_source_file qs3048sup1.cif
_cod_data_source_block 1
_cod_original_sg_symbol_H-M 'C 2'
_cod_database_code 2020005
_cod_database_fobs_code 2020005

loop_
_symmetry_equiv_pos_as_xyz
'x, y, z'
'-x, y, -z'
'x+1/2, y+1/2, z'
'-x+1/2, y+1/2, -z'

loop_
_atom_site_type_symbol
_atom_site_label
_atom_site_fract_x
_atom_site_fract_y
_atom_site_fract_z
_atom_site_U_iso_or_equiv
_atom_site_adp_type
_atom_site_calc_flag
_atom_site_refinement_flags
_atom_site_occupancy
_atom_site_symmetry_multiplicity
Zn Zn1 0.233914(10) 0.42083(8) 0.73454(5) 0.03079(13) Uani d . 1 1
N N1 0.17375(8) 0.3623(4) 0.6437(4) 0.0304(8) Uani d . 1 1
H H1B 0.1597 0.4709 0.6397 0.036 Uiso d R 1 1
O O1 0.24190(8) 0.1911(5) 0.5410(4) 0.0392(7) Uani d . 1 1
O O2 0.21213(8) 0.0329(4) 0.3117(4) 0.0392(7) Uani d . 1 1
O O3 0.24662(8) 0.2510(4) 0.9489(4) 0.0394(7) Uani d . 1 1
O O4 0.29276(8) 0.1716(4) 1.1569(4) 0.0463(8) Uani d . 1 1
C C1 0.02920(17) 0.1151(12) 0.7521(10) 0.093(2) Uani d . 1 1
H H1A 0.0017 0.0893 0.7477 0.111 Uiso calc R 1 1
C C2 0.05512(18) -0.0259(11) 0.8210(10) 0.101(3) Uani d . 1 1
H H2A 0.0452 -0.1462 0.8659 0.121 Uiso calc R 1 1
C C3 0.09645(16) 0.0098(9) 0.8246(8) 0.0717(17) Uani d . 1 1
H H3A 0.1141 -0.0879 0.8690 0.086 Uiso calc R 1 1
C C4 0.11124(12) 0.1906(8) 0.7620(6) 0.0442(11) Uani d . 1 1
C C5 0.08440(13) 0.3284(8) 0.6956(7) 0.0614(15) Uani d . 1 1
H H5A 0.0939 0.4506 0.6526 0.074 Uiso calc R 1 1
C C6 0.04331(15) 0.2908(10) 0.6905(8) 0.0793(19) Uani d . 1 1
H H6A 0.0256 0.3872 0.6446 0.095 Uiso calc R 1 1
C C7 0.15600(12) 0.2295(8) 0.7796(6) 0.0481(12) Uani d . 1 1
H H7A 0.1615 0.2874 0.8976 0.058 Uiso calc R 1 1
H H7B 0.1698 0.1010 0.7757 0.058 Uiso calc R 1 1
C C8 0.17382(11) 0.2780(6) 0.4625(5) 0.0281(9) Uani d . 1 1
H H8A 0.1506 0.1887 0.4462 0.034 Uiso calc R 1 1
C C9 0.21230(12) 0.1574(6) 0.4396(6) 0.0330(9) Uani d . 1 1
C C10 0.17216(10) 0.4422(9) 0.3178(5) 0.0368(10) Uani d . 1 1
H H10A 0.1913 0.5469 0.3500 0.044 Uiso calc R 1 1
H H10B 0.1801 0.3849 0.2039 0.044 Uiso calc R 1 1
C C11 0.13122(12) 0.5339(6) 0.2949(6) 0.0385(10) Uani d . 1 1
C C12 0.12273(16) 0.7232(8) 0.3638(8) 0.0676(16) Uani d . 1 1
H H12A 0.1432 0.7977 0.4193 0.081 Uiso calc R 1 1
C C13 0.08452(18) 0.8022(9) 0.3512(10) 0.090(2) Uani d . 1 1
H H13A 0.0794 0.9293 0.3976 0.108 Uiso calc R 1 1
C C14 0.05434(18) 0.6950(11) 0.2711(10) 0.093(2) Uani d . 1 1
H H14A 0.0284 0.7478 0.2656 0.111 Uiso calc R 1 1
C C15 0.06178(16) 0.5078(10) 0.1977(8) 0.081(2) Uani d . 1 1
H H15A 0.0413 0.4352 0.1404 0.097 Uiso calc R 1 1
C C16 0.10044(11) 0.4307(12) 0.2113(5) 0.0521(11) Uani d . 1 1
H H16A 0.1057 0.3049 0.1622 0.063 Uiso calc R 1 1
C C17 0.27963(12) 0.2741(6) 1.0299(6) 0.0390(10) Uani d . 1 1
H H17A 0.2959 0.3785 0.9909 0.047 Uiso calc R 1 1

loop_
_atom_site_aniso_label
_atom_site_aniso_U_11
_atom_site_aniso_U_22
_atom_site_aniso_U_33
_atom_site_aniso_U_12
_atom_site_aniso_U_13
_atom_site_aniso_U_23
Zn1 0.0324(2) 0.0312(2) 0.0285(2) -0.0020(3) -0.00401(15) 0.0016(3)
N1 0.0302(16) 0.031(2) 0.0296(18) 0.0029(13) 0.0007(13) -0.0032(13)
O1 0.0337(17) 0.0432(17) 0.040(2) 0.0097(14) -0.0080(14) -0.0090(15)
O2 0.0373(16) 0.0433(16) 0.0369(18) 0.0064(13) -0.0001(13) -0.0157(15)
O3 0.0460(17) 0.0373(16) 0.0344(18) -0.0074(14) -0.0087(14) 0.0120(13)
O4 0.0523(18) 0.0430(17) 0.043(2) -0.0019(15) -0.0129(14) 0.0177(15)
C1 0.051(4) 0.122(6) 0.106(6) -0.033(4) 0.007(3) 0.003(5)
C2 0.069(4) 0.104(8) 0.130(6) -0.038(4) 0.005(4) 0.018(5)
C3 0.056(3) 0.070(4) 0.090(5) -0.015(3) -0.003(3) 0.009(3)
C4 0.041(2) 0.061(3) 0.031(3) -0.010(2) 0.0051(19) -0.003(2)
C5 0.040(3) 0.075(4) 0.070(4) -0.008(2) 0.007(2) 0.005(3)
C6 0.038(3) 0.110(5) 0.090(5) 0.006(3) 0.008(3) 0.015(4)
C7 0.041(2) 0.072(3) 0.031(3) -0.009(2) 0.0029(19) 0.002(2)
C8 0.0262(19) 0.030(2) 0.028(2) -0.0040(17) -0.0010(16) -0.0018(17)
C9 0.038(2) 0.030(2) 0.030(2) 0.0020(18) 0.0023(18) 0.0036(19)
C10 0.0328(18) 0.047(3) 0.031(2) -0.004(3) 0.0006(15) 0.006(3)
C11 0.037(2) 0.040(2) 0.039(3) 0.000(2) -0.0054(19) 0.007(2)
C12 0.064(3) 0.040(3) 0.098(5) 0.006(3) -0.013(3) 0.002(3)
C13 0.083(4) 0.055(4) 0.132(7) 0.026(3) 0.000(4) -0.003(4)
C14 0.056(4) 0.088(5) 0.133(7) 0.033(4) -0.010(4) 0.024(5)
C15 0.047(3) 0.113(6) 0.082(4) -0.007(3) -0.021(3) 0.012(4)
C16 0.048(2) 0.062(3) 0.046(2) 0.007(4) -0.0087(18) -0.004(4)
C17 0.045(2) 0.034(2) 0.037(3) -0.010(2) -0.007(2) 0.006(2)

loop_
_atom_type_symbol
_atom_type_description
_atom_type_scat_dispersion_real
_atom_type_scat_dispersion_imag
_atom_type_scat_source
C C 0.0033 0.0016 'International Tables Vol C Tables 4.2.6.8 and 6.1.1.4'
H H 0.0000 0.0000 'International Tables Vol C Tables 4.2.6.8 and 6.1.1.4'
N N 0.0061 0.0033 'International Tables Vol C Tables 4.2.6.8 and 6.1.1.4'
O O 0.0106 0.0060 'International Tables Vol C Tables 4.2.6.8 and 6.1.1.4'
Zn Zn 0.2839 1.4301 'International Tables Vol C Tables 4.2.6.8 and 6.1.1.4'

loop_
_geom_angle_atom_site_label_1
_geom_angle_atom_site_label_2
_geom_angle_atom_site_label_3
_geom_angle_site_symmetry_1
_geom_angle_site_symmetry_3
_geom_angle
_geom_angle_publ_flag
O2 Zn1 O3 4_556 . 100.12(11) yes
O2 Zn1 O4 4_556 4_557 99.37(13) yes
O3 Zn1 O4 . 4_557 103.38(12) yes
O2 Zn1 O1 4_556 . 91.49(12) yes
O3 Zn1 O1 . . 96.08(12) yes
O4 Zn1 O1 4_557 . 155.56(11) yes
O2 Zn1 N1 4_556 . 149.45(12) yes
O3 Zn1 N1 . . 109.27(12) yes
O4 Zn1 N1 4_557 . 82.11(11) yes
O1 Zn1 N1 . . 77.57(11) yes
C8 N1 C7 . . 114.3(3) ?
C8 N1 Zn1 . . 109.9(2) ?
C7 N1 Zn1 . . 106.3(2) ?
C8 N1 H1B . . 107.6 ?
C7 N1 H1B . . 107.5 ?
Zn1 N1 H1B . . 111.2 ?
C9 O1 Zn1 . . 115.5(3) ?
C9 O2 Zn1 . 4_546 112.9(2) ?
C17 O3 Zn1 . . 119.0(3) ?
C17 O4 Zn1 . 4_547 126.7(3) ?
C6 C1 C2 . . 120.2(6) ?
C6 C1 H1A . . 119.9 ?
C2 C1 H1A . . 119.9 ?
C1 C2 C3 . . 120.2(6) ?
C1 C2 H2A . . 119.9 ?
C3 C2 H2A . . 119.9 ?
C4 C3 C2 . . 120.0(6) ?
C4 C3 H3A . . 120.0 ?
C2 C3 H3A . . 120.0 ?
C5 C4 C3 . . 118.1(4) ?
C5 C4 C7 . . 123.4(4) ?
C3 C4 C7 . . 118.4(5) ?
C4 C5 C6 . . 121.6(5) ?
C4 C5 H5A . . 119.2 ?
C6 C5 H5A . . 119.2 ?
C1 C6 C5 . . 119.9(6) ?
C1 C6 H6A . . 120.1 ?
C5 C6 H6A . . 120.1 ?
N1 C7 C4 . . 116.8(4) ?
N1 C7 H7A . . 108.1 ?
C4 C7 H7A . . 108.1 ?
N1 C7 H7B . . 108.1 ?
C4 C7 H7B . . 108.1 ?
H7A C7 H7B . . 107.3 ?
N1 C8 C9 . . 108.9(3) ?
N1 C8 C10 . . 111.9(3) ?
C9 C8 C10 . . 108.3(3) ?
N1 C8 H8A . . 109.2 ?
C9 C8 H8A . . 109.2 ?
C10 C8 H8A . . 109.2 ?
O1 C9 O2 . . 124.3(4) ?
O1 C9 C8 . . 119.5(4) ?
O2 C9 C8 . . 116.2(3) ?
C11 C10 C8 . . 112.9(3) ?
C11 C10 H10A . . 109.0 ?
C8 C10 H10A . . 109.0 ?
C11 C10 H10B . . 109.0 ?
C8 C10 H10B . . 109.0 ?
H10A C10 H10B . . 107.8 ?
C16 C11 C12 . . 117.7(5) ?
C16 C11 C10 . . 121.0(4) ?
C12 C11 C10 . . 121.2(4) ?
C13 C12 C11 . . 121.0(5) ?
C13 C12 H12A . . 119.5 ?
C11 C12 H12A . . 119.5 ?
C14 C13 C12 . . 120.1(6) ?
C14 C13 H13A . . 120.0 ?
C12 C13 H13A . . 120.0 ?
C13 C14 C15 . . 120.6(5) ?
C13 C14 H14A . . 119.7 ?
C15 C14 H14A . . 119.7 ?
C16 C15 C14 . . 118.5(6) ?
C16 C15 H15A . . 120.7 ?
C14 C15 H15A . . 120.7 ?
C11 C16 C15 . . 122.0(6) ?
C11 C16 H16A . . 119.0 ?
C15 C16 H16A . . 119.0 ?
O4 C17 O3 . . 126.3(4) ?
O4 C17 H17A . . 116.9 ?
O3 C17 H17A . . 116.9 ?

loop_
_geom_bond_atom_site_label_1
_geom_bond_atom_site_label_2
_geom_bond_site_symmetry_2
_geom_bond_distance
_geom_bond_publ_flag
Zn1 O2 4_556 1.979(3) yes
Zn1 O3 . 1.988(3) yes
Zn1 O4 4_557 2.061(3) yes
Zn1 O1 . 2.118(3) yes
Zn1 N1 . 2.131(3) yes
N1 C8 . 1.457(5) ?
N1 C7 . 1.474(5) ?
N1 H1B . 0.8600 ?
O1 C9 . 1.245(5) ?
O2 C9 . 1.259(5) ?
O2 Zn1 4_546 1.979(3) ?
O3 C17 . 1.248(4) ?
O4 C17 . 1.235(5) ?
O4 Zn1 4_547 2.061(3) ?
C1 C6 . 1.343(9) ?
C1 C2 . 1.364(9) ?
C1 H1A . 0.9300 ?
C2 C3 . 1.393(7) ?
C2 H2A . 0.9300 ?
C3 C4 . 1.383(7) ?
C3 H3A . 0.9300 ?
C4 C5 . 1.363(6) ?
C4 C7 . 1.512(5) ?
C5 C6 . 1.388(6) ?
C5 H5A . 0.9300 ?
C6 H6A . 0.9300 ?
C7 H7A . 0.9700 ?
C7 H7B . 0.9700 ?
C8 C9 . 1.522(5) ?
C8 C10 . 1.531(6) ?
C8 H8A . 0.9800 ?
C10 C11 . 1.497(5) ?
C10 H10A . 0.9700 ?
C10 H10B . 0.9700 ?
C11 C16 . 1.368(6) ?
C11 C12 . 1.390(6) ?
C12 C13 . 1.375(7) ?
C12 H12A . 0.9300 ?
C13 C14 . 1.356(8) ?
C13 H13A . 0.9300 ?
C14 C15 . 1.383(9) ?
C14 H14A . 0.9300 ?
C15 C16 . 1.385(7) ?
C15 H15A . 0.9300 ?
C16 H16A . 0.9300 ?
C17 H17A . 0.9300 ?
